data_4121372
loop_
_publ_author_name
'Si-Wei Zhang'
'Michelle T. Harasimowicz'
'Melgardt M. de Villiers'
'Lian Yu'

_publ_contact_author_address
;
4119 Rennebohm Hall
777 Highland Avenue
Madison, WI 53705
;
_publ_contact_author_email lyu@pharmacy.wisc.edu
_publ_contact_author_name 'Lian Yu'
_publ_section_title
;
 Cocrystals of Nicotinamide and (R)-Mandelic Acid in Many Ratios with
 Anomalous Formation Properties
;
_journal_name_full 'Journal of the American Chemical Society'
_journal_page_first 18981
_journal_page_last 18989
_journal_paper_doi 10.1021/ja4103887
_journal_volume 135
_journal_year 2013
_chemical_absolute_configuration ad
_chemical_formula_moiety 'C6 H6 N2 O, 2(C8 H8 O3)'
_chemical_formula_sum 'C22 H22 N2 O7'
_chemical_formula_weight 426.41
_chemical_name_systematic
;
 ?
;
_space_group_crystal_system triclinic
_space_group_IT_number 1
_space_group_name_Hall 'P 1'
_space_group_name_H-M_alt 'P 1'
_symmetry_space_group_name_Hall 'P 1'
_symmetry_space_group_name_H-M 'P 1'
_atom_sites_solution_hydrogens mixed
_atom_sites_solution_primary iterative
_audit_creation_date 2013-02-15
_audit_creation_method
;
  Olex2 1.2-alpha
  (compiled Nov  5 2012 18:25:38, GUI svn.r4372)
;
_cell_angle_alpha 97.770(5)
_cell_angle_beta 91.964(4)
_cell_angle_gamma 90.557(5)
_cell_formula_units_Z 2
_cell_length_a 6.5020(12)
_cell_length_b 7.5220(8)
_cell_length_c 20.6532(17)
_cell_measurement_reflns_used 9586
_cell_measurement_temperature 100.0
_cell_measurement_theta_max 70.15
_cell_measurement_theta_min 4.32
_cell_volume 1000.1(2)
_computing_cell_refinement 'SAINT+ Ver. 7.68A (Bruker-AXS, 2009)'
_computing_data_collection 'APEX2 Ver. 2012.14-3 (Bruker-AXS, 2012)'
_computing_data_reduction 'SAINT+ Ver. 7.68A'
_computing_molecular_graphics
;
O. V. Dolomanov, L. J. Bourhis, R. J. Gildea, J. A. K. Howard and H. Puschmann,
OLEX2: a complete structure solution, refinement and analysis program.
J. Appl. Cryst. (2009). 42, 339-341.
;
_computing_publication_material
;
O. V. Dolomanov, L. J. Bourhis, R. J. Gildea, J. A. K. Howard and H. Puschmann,
OLEX2: a complete structure solution, refinement and analysis program.
J. Appl. Cryst. (2009). 42, 339-341.
;
_computing_structure_refinement SHELXTL
_computing_structure_solution 'SHELXTL (Sheldrick, 2008-2012)'
_diffrn_ambient_temperature 100.0
_diffrn_detector_area_resol_mean 7.9
_diffrn_detector_type 'CCD area detector'
_diffrn_measured_fraction_theta_full 0.989
_diffrn_measured_fraction_theta_max 0.977
_diffrn_measurement_device 'three-circle diffractometer'
_diffrn_measurement_device_type 'Bruker SMART APEX2 area detector'
_diffrn_measurement_method '0.60\% \w and 0.6\% \f scans'
_diffrn_radiation_collimation '0.5 mm double-pinhole'
_diffrn_radiation_monochromator 'equatorially mounted graphite'
_diffrn_radiation_probe x-ray
_diffrn_radiation_type 'Cu K\a'
_diffrn_radiation_wavelength 1.54178
_diffrn_radiation_xray_symbol K-L~3~
_diffrn_reflns_av_unetI/netI 0.0113
_diffrn_reflns_Laue_measured_fraction_full 0.989
_diffrn_reflns_Laue_measured_fraction_max 0.977
_diffrn_reflns_limit_h_max 8
_diffrn_reflns_limit_h_min -8
_diffrn_reflns_limit_k_max 9
_diffrn_reflns_limit_k_min -9
_diffrn_reflns_limit_l_max 25
_diffrn_reflns_limit_l_min -25
_diffrn_reflns_number 54853
_diffrn_reflns_point_group_measured_fraction_full 0.980
_diffrn_reflns_point_group_measured_fraction_max 0.953
_diffrn_reflns_theta_full 67.000
_diffrn_reflns_theta_max 72.437
_diffrn_reflns_theta_min 2.160
_diffrn_source 'sealed x-ray tube'
_diffrn_source_type 'Siemens, K FFCU 2K 90'
_diffrn_standards_number 0
_exptl_absorpt_coefficient_mu 0.893
_exptl_absorpt_correction_T_max 0.6865
_exptl_absorpt_correction_T_min 0.6182
_exptl_absorpt_correction_type analytical
_exptl_absorpt_process_details
;
SADABS-2012/1 (Bruker,2012) was used for absorption correction.
wR2(int) was 0.0454 before and 0.0332 after correction.
The Ratio of minimum to maximum transmission is 0.9005.
The \l/2 correction factor is 0.0015.
;
_exptl_crystal_colour colourless
_exptl_crystal_colour_primary colourless
_exptl_crystal_density_diffrn 1.416
_exptl_crystal_description plate
_exptl_crystal_F_000 448
_exptl_crystal_size_max 0.352
_exptl_crystal_size_mid 0.175
_exptl_crystal_size_min 0.074
_refine_diff_density_max 0.237
_refine_diff_density_min -0.136
_refine_diff_density_rms 0.034
_refine_ls_abs_structure_details
;
 Refined as an inversion twin.
;
_refine_ls_abs_structure_Flack 0.07(11)
_refine_ls_extinction_method none
_refine_ls_goodness_of_fit_ref 1.038
_refine_ls_hydrogen_treatment mixed
_refine_ls_matrix_type full
_refine_ls_number_parameters 608
_refine_ls_number_reflns 7540
_refine_ls_number_restraints 3
_refine_ls_restrained_S_all 1.037
_refine_ls_R_factor_all 0.0281
_refine_ls_R_factor_gt 0.0270
_refine_ls_shift/su_max 0.000
_refine_ls_shift/su_mean 0.000
_refine_ls_structure_factor_coef Fsqd
_refine_ls_weighting_details
;
 w=1/[\s^2^(Fo^2^)+(0.0534P)^2^+0.1219P]
 where P=(Fo^2^+2Fc^2^)/3
;
_refine_ls_weighting_scheme calc
_refine_ls_wR_factor_gt 0.0746
_refine_ls_wR_factor_ref 0.0762
_reflns_Friedel_coverage 0.950
_reflns_Friedel_fraction_full 0.971
_reflns_Friedel_fraction_max 0.928
_reflns_number_gt 7297
_reflns_number_total 7540
_reflns_threshold_expression 'I > 2\s(I)'
_cod_data_source_file ja4103887_si_003.cif
_cod_data_source_block yu10
_cod_database_code 4121372
_cod_database_fobs_code 4121372
_olex2_refinement_description
;
1. Fixed Uiso
 At 1.2 times of:
  H3A of C3A, H2AC of C2A, H1A of C1A, H5A of C5A, H7D of C7D, H8D of C8D,
  H9D of C9D, H11D of C11D, H12D of C12D, H13D of C13D, H12A of C12A, H13A of
  C13A, H7B of C7B, H8B of C8B, H9B of C9B, H11B of C11B, H12B of C12B, H13B of
  C13B, H13C of C13C, H12C of C12C, H11C of C11C, H9C of C9C, H8C of C8C, H7C
  of C7C, H11A of C11A, H9A of C9A, H8A of C8A, H7A of C7A, H5B of C5B, H3B of
  C3B, H2BC of C2B, H1B of C1B
2.a Ternary CH refined with riding coordinates:
 C13A(H13A), C13B(H13B), C13C(H13C), C13D(H13D)
2.b Aromatic/amide H refined with riding coordinates:
 C1A(H1A), C2A(H2AC), C3A(H3A), C5A(H5A), C1B(H1B), C2B(H2BC), C3B(H3B),
 C5B(H5B), C7A(H7A), C8A(H8A), C9A(H9A), C11A(H11A), C12A(H12A), C7B(H7B),
 C8B(H8B), C9B(H9B), C11B(H11B), C12B(H12B), C7C(H7C), C8C(H8C), C9C(H9C),
 C11C(H11C), C12C(H12C), C7D(H7D), C8D(H8D), C9D(H9D), C11D(H11D), C12D(H12D)
;
_shelx_estimated_absorpt_t_max 0.937
_shelx_estimated_absorpt_t_min 0.744
_shelx_space_group_comment
;
The symmetry employed for this shelxl refinement is uniquely defined
by the following loop, which should always be used as a source of
symmetry information in preference to the above space-group names.
They are only intended as comments.
;
_shelxl_version_number 2012-6

loop_
_space_group_symop_operation_xyz
'x, y, z'

loop_
_atom_site_label
_atom_site_type_symbol
_atom_site_fract_x
_atom_site_fract_y
_atom_site_fract_z
_atom_site_U_iso_or_equiv
_atom_site_adp_type
_atom_site_occupancy
_atom_site_site_symmetry_order
_atom_site_calc_flag
_atom_site_refinement_flags_posn
_atom_site_refinement_flags_adp
O1A O 0.73252(19) 0.04299(16) 0.59572(6) 0.0148(3) Uani 1 1 d . .
N1A N 0.5443(2) 0.2723(2) 0.43376(8) 0.0154(3) Uani 1 1 d . .
N2A N 0.9132(2) 0.2903(2) 0.63942(8) 0.0147(3) Uani 1 1 d . .
H2AA H 0.965(4) 0.234(4) 0.6683(14) 0.023(6) Uiso 1 1 d . .
H2AB H 0.966(4) 0.395(4) 0.6368(13) 0.026(7) Uiso 1 1 d . .
C1A C 0.5479(3) 0.4517(3) 0.43700(9) 0.0159(4) Uani 1 1 d . .
H1A H 0.4905 0.5045 0.4013 0.019 Uiso 1 1 calc R U
C2A C 0.6322(3) 0.5628(2) 0.49050(9) 0.0161(4) Uani 1 1 d . .
H2AC H 0.6357 0.6892 0.4909 0.019 Uiso 1 1 calc R U
C3A C 0.7118(3) 0.4870(2) 0.54361(9) 0.0141(4) Uani 1 1 d . .
H3A H 0.7698 0.5605 0.5809 0.017 Uiso 1 1 calc R U
C4A C 0.7046(3) 0.3006(2) 0.54101(9) 0.0126(3) Uani 1 1 d . .
C5A C 0.6209(3) 0.1993(2) 0.48466(9) 0.0133(3) Uani 1 1 d . .
H5A H 0.6183 0.0723 0.4824 0.016 Uiso 1 1 calc R U
C6A C 0.7856(3) 0.2031(2) 0.59469(8) 0.0116(3) Uani 1 1 d . .
O1B O 0.23024(19) 0.54651(16) 0.59916(6) 0.0150(3) Uani 1 1 d . .
N1B N 0.0466(2) 0.7704(2) 0.43516(8) 0.0156(3) Uani 1 1 d . .
N2B N 0.4216(3) 0.7914(2) 0.63924(8) 0.0147(3) Uani 1 1 d . .
H2BA H 0.473(4) 0.734(4) 0.6702(15) 0.030(7) Uiso 1 1 d . .
H2BB H 0.480(4) 0.894(4) 0.6352(13) 0.023(6) Uiso 1 1 d . .
C1B C 0.0501(3) 0.9497(3) 0.43783(9) 0.0154(4) Uani 1 1 d . .
H1B H -0.0070 1.0016 0.4019 0.019 Uiso 1 1 calc R U
C2B C 0.1342(3) 1.0619(2) 0.49120(9) 0.0157(4) Uani 1 1 d . .
H2BC H 0.1370 1.1882 0.4914 0.019 Uiso 1 1 calc R U
C3B C 0.2142(3) 0.9869(2) 0.54439(9) 0.0143(4) Uani 1 1 d . .
H3B H 0.2724 1.0609 0.5815 0.017 Uiso 1 1 calc R U
C4B C 0.2073(3) 0.8006(2) 0.54218(9) 0.0125(3) Uani 1 1 d . .
C5B C 0.1233(3) 0.6982(2) 0.48613(9) 0.0134(4) Uani 1 1 d . .
H5B H 0.1206 0.5713 0.4841 0.016 Uiso 1 1 calc R U
C6B C 0.2883(3) 0.7045(2) 0.59616(8) 0.0124(3) Uani 1 1 d . .
O2A O 0.9616(2) 0.07357(18) 0.29185(7) 0.0196(3) Uani 1 1 d . .
H2A H 1.096(5) 0.093(4) 0.3043(14) 0.028(7) Uiso 1 1 d . .
O3A O 1.0807(2) 0.34766(18) 0.38288(7) 0.0209(3) Uani 1 1 d . .
O4A O 0.8943(2) 0.54789(17) 0.33568(7) 0.0172(3) Uani 1 1 d . .
H4A H 0.949(5) 0.632(5) 0.3697(16) 0.043(8) Uiso 1 1 d . .
C7A C 0.9916(4) 0.3867(3) 0.09343(10) 0.0280(5) Uani 1 1 d . .
H7A H 1.0157 0.4176 0.0512 0.034 Uiso 1 1 calc R U
C8A C 1.1485(4) 0.4060(3) 0.14142(11) 0.0259(4) Uani 1 1 d . .
H8A H 1.2799 0.4506 0.1321 0.031 Uiso 1 1 calc R U
C9A C 1.1129(3) 0.3602(3) 0.20295(10) 0.0205(4) Uani 1 1 d . .
H9A H 1.2209 0.3715 0.2355 0.025 Uiso 1 1 calc R U
C10A C 0.9197(3) 0.2979(2) 0.21728(9) 0.0155(4) Uani 1 1 d . .
C11A C 0.7635(3) 0.2782(3) 0.16902(10) 0.0201(4) Uani 1 1 d . .
H11A H 0.6316 0.2345 0.1783 0.024 Uiso 1 1 calc R U
C12A C 0.8002(4) 0.3224(3) 0.10727(10) 0.0276(4) Uani 1 1 d . .
H12A H 0.6934 0.3084 0.0744 0.033 Uiso 1 1 calc R U
C13A C 0.8806(3) 0.2443(2) 0.28418(9) 0.0156(4) Uani 1 1 d . .
H13A H 0.7281 0.2365 0.2884 0.019 Uiso 1 1 calc R U
C14A C 0.9647(3) 0.3850(2) 0.33981(9) 0.0147(4) Uani 1 1 d . .
O2B O 0.9995(2) 0.58433(17) 0.74516(7) 0.0172(3) Uani 1 1 d . .
H2B H 0.866(5) 0.594(4) 0.7474(14) 0.034(8) Uiso 1 1 d . .
O3B O 1.0782(2) 1.04674(17) 0.72604(6) 0.0167(3) Uani 1 1 d . .
O4B O 0.8762(2) 0.82872(18) 0.67313(6) 0.0156(3) Uani 1 1 d . .
H4B H 0.839(5) 0.921(5) 0.6512(16) 0.038(8) Uiso 1 1 d . .
C7B C 0.9445(4) 0.9402(3) 0.96621(10) 0.0243(4) Uani 1 1 d . .
H7B H 0.9167 0.9796 1.0107 0.029 Uiso 1 1 calc R U
C8B C 0.8080(3) 0.9777(3) 0.91671(10) 0.0222(4) Uani 1 1 d . .
H8B H 0.6860 1.0421 0.9273 0.027 Uiso 1 1 calc R U
C9B C 0.8501(3) 0.9205(3) 0.85160(9) 0.0186(4) Uani 1 1 d . .
H9B H 0.7555 0.9445 0.8179 0.022 Uiso 1 1 calc R U
C10B C 1.0296(3) 0.8288(2) 0.83566(9) 0.0140(4) Uani 1 1 d . .
C11B C 1.1651(3) 0.7903(3) 0.88559(9) 0.0212(4) Uani 1 1 d . .
H11B H 1.2875 0.7264 0.8752 0.025 Uiso 1 1 calc R U
C12B C 1.1212(3) 0.8453(3) 0.95029(10) 0.0270(4) Uani 1 1 d . .
H12B H 1.2133 0.8175 0.9841 0.032 Uiso 1 1 calc R U
C13B C 1.0779(3) 0.7603(2) 0.76541(9) 0.0135(4) Uani 1 1 d . .
H13B H 1.2312 0.7533 0.7637 0.016 Uiso 1 1 calc R U
C14B C 1.0101(3) 0.8930(2) 0.71942(8) 0.0123(3) Uani 1 1 d . .
O2C O 0.4817(2) 0.57783(18) 0.28847(7) 0.0199(3) Uani 1 1 d . .
H2C H 0.604(4) 0.592(4) 0.3049(13) 0.022(6) Uiso 1 1 d . .
O3C O 0.5873(2) 0.85272(18) 0.38014(7) 0.0213(3) Uani 1 1 d . .
O4C O 0.3957(2) 1.04874(18) 0.33242(7) 0.0177(3) Uani 1 1 d . .
H4C H 0.443(5) 1.130(4) 0.3677(16) 0.040(8) Uiso 1 1 d . .
C7C C 0.5281(4) 0.8908(3) 0.08941(10) 0.0249(4) Uani 1 1 d . .
H7C H 0.5548 0.9206 0.0472 0.030 Uiso 1 1 calc R U
C8C C 0.6765(3) 0.8053(3) 0.12343(10) 0.0244(4) Uani 1 1 d . .
H8C H 0.8050 0.7765 0.1044 0.029 Uiso 1 1 calc R U
C9C C 0.6379(3) 0.7613(3) 0.18534(10) 0.0203(4) Uani 1 1 d . .
H9C H 0.7407 0.7044 0.2087 0.024 Uiso 1 1 calc R U
C10C C 0.4484(3) 0.8011(2) 0.21285(9) 0.0172(4) Uani 1 1 d . .
C11C C 0.3002(3) 0.8871(3) 0.17861(9) 0.0207(4) Uani 1 1 d . .
H11C H 0.1709 0.9148 0.1973 0.025 Uiso 1 1 calc R U
C12C C 0.3405(3) 0.9326(3) 0.11736(10) 0.0240(4) Uani 1 1 d . .
H12C H 0.2393 0.9926 0.0944 0.029 Uiso 1 1 calc R U
C13C C 0.4002(3) 0.7468(3) 0.27931(9) 0.0169(4) Uani 1 1 d . .
H13C H 0.2471 0.7367 0.2811 0.020 Uiso 1 1 calc R U
C14C C 0.4741(3) 0.8882(2) 0.33633(9) 0.0156(4) Uani 1 1 d . .
O2D O 0.5123(2) 0.09026(17) 0.74627(7) 0.0163(3) Uani 1 1 d . .
H2D H 0.378(5) 0.092(4) 0.7430(15) 0.039(8) Uiso 1 1 d . .
O3D O 0.5651(2) 0.55775(17) 0.73255(6) 0.0168(3) Uani 1 1 d . .
O4D O 0.3749(2) 0.33467(18) 0.67721(6) 0.0160(3) Uani 1 1 d . .
H4D H 0.335(5) 0.423(5) 0.6532(16) 0.040(8) Uiso 1 1 d . .
C7D C 0.4323(4) 0.4490(3) 0.96903(10) 0.0253(5) Uani 1 1 d . .
H7D H 0.4009 0.4884 1.0132 0.030 Uiso 1 1 calc R U
C8D C 0.2952(3) 0.3386(3) 0.92871(10) 0.0270(4) Uani 1 1 d . .
H8D H 0.1694 0.3023 0.9454 0.032 Uiso 1 1 calc R U
C9D C 0.3409(3) 0.2809(3) 0.86409(10) 0.0211(4) Uani 1 1 d . .
H9D H 0.2459 0.2062 0.8367 0.025 Uiso 1 1 calc R U
C10D C 0.5254(3) 0.3323(2) 0.83948(9) 0.0144(4) Uani 1 1 d . .
C11D C 0.6630(3) 0.4427(3) 0.88021(9) 0.0197(4) Uani 1 1 d . .
H11D H 0.7898 0.4779 0.8639 0.024 Uiso 1 1 calc R U
C12D C 0.6156(3) 0.5014(3) 0.94430(10) 0.0245(4) Uani 1 1 d . .
H12D H 0.7093 0.5781 0.9716 0.029 Uiso 1 1 calc R U
C13D C 0.5791(3) 0.2676(2) 0.76899(9) 0.0137(4) Uani 1 1 d . .
H13D H 0.7327 0.2680 0.7679 0.016 Uiso 1 1 calc R U
C14D C 0.5046(3) 0.4019(2) 0.72424(9) 0.0129(3) Uani 1 1 d . .

loop_
_atom_site_aniso_label
_atom_site_aniso_U_11
_atom_site_aniso_U_22
_atom_site_aniso_U_33
_atom_site_aniso_U_23
_atom_site_aniso_U_13
_atom_site_aniso_U_12
O1A 0.0164(7) 0.0123(6) 0.0161(6) 0.0046(5) -0.0023(5) -0.0033(5)
N1A 0.0139(8) 0.0172(8) 0.0152(7) 0.0028(6) 0.0013(5) 0.0009(6)
N2A 0.0161(8) 0.0118(7) 0.0162(7) 0.0030(6) -0.0026(6) -0.0018(6)
C1A 0.0126(9) 0.0186(9) 0.0178(9) 0.0061(7) 0.0027(7) 0.0033(7)
C2A 0.0125(9) 0.0138(9) 0.0230(10) 0.0053(7) 0.0041(7) 0.0018(6)
C3A 0.0113(9) 0.0132(9) 0.0177(9) 0.0009(7) 0.0016(7) -0.0008(6)
C4A 0.0104(9) 0.0117(9) 0.0162(8) 0.0032(7) 0.0020(6) 0.0003(6)
C5A 0.0113(9) 0.0129(9) 0.0162(8) 0.0037(7) 0.0013(6) 0.0012(6)
C6A 0.0097(9) 0.0127(8) 0.0127(8) 0.0022(6) 0.0027(6) 0.0014(6)
O1B 0.0164(7) 0.0125(6) 0.0165(6) 0.0048(5) -0.0022(5) -0.0032(5)
N1B 0.0138(8) 0.0177(8) 0.0154(7) 0.0028(6) 0.0007(5) 0.0007(6)
N2B 0.0165(8) 0.0124(8) 0.0155(7) 0.0034(6) -0.0019(6) -0.0016(6)
C1B 0.0125(9) 0.0184(9) 0.0166(9) 0.0063(7) 0.0029(7) 0.0030(7)
C2B 0.0126(9) 0.0130(9) 0.0226(9) 0.0055(7) 0.0033(7) 0.0012(6)
C3B 0.0124(9) 0.0130(9) 0.0173(9) 0.0009(7) 0.0017(7) -0.0010(6)
C4B 0.0100(9) 0.0124(9) 0.0156(8) 0.0035(7) 0.0017(6) 0.0008(6)
C5B 0.0115(9) 0.0130(9) 0.0164(8) 0.0040(7) 0.0009(6) 0.0015(6)
C6B 0.0108(9) 0.0143(8) 0.0124(8) 0.0020(7) 0.0031(6) 0.0014(6)
O2A 0.0258(8) 0.0127(6) 0.0200(7) 0.0020(5) -0.0019(5) -0.0003(5)
O3A 0.0248(8) 0.0180(7) 0.0190(7) 0.0010(5) -0.0070(5) 0.0039(5)
O4A 0.0200(7) 0.0141(6) 0.0168(6) -0.0001(5) -0.0037(5) 0.0037(5)
C7A 0.0446(14) 0.0235(11) 0.0165(10) 0.0026(8) 0.0065(8) 0.0043(9)
C8A 0.0336(12) 0.0200(10) 0.0241(10) 0.0016(8) 0.0079(8) -0.0024(8)
C9A 0.0217(10) 0.0181(9) 0.0208(9) -0.0001(7) 0.0005(7) -0.0019(7)
C10A 0.0204(10) 0.0105(8) 0.0151(9) 0.0004(6) -0.0010(7) 0.0016(7)
C11A 0.0196(10) 0.0193(9) 0.0203(9) -0.0003(7) -0.0035(7) 0.0011(7)
C12A 0.0362(12) 0.0262(11) 0.0192(9) 0.0007(8) -0.0071(8) 0.0065(9)
C13A 0.0135(9) 0.0157(9) 0.0176(9) 0.0017(7) -0.0008(7) 0.0000(7)
C14A 0.0142(9) 0.0151(9) 0.0150(9) 0.0027(7) 0.0015(7) 0.0002(7)
O2B 0.0211(8) 0.0112(6) 0.0187(6) 0.0010(5) -0.0021(5) -0.0014(5)
O3B 0.0189(7) 0.0127(6) 0.0186(6) 0.0038(5) -0.0038(5) -0.0044(5)
O4B 0.0164(7) 0.0129(6) 0.0174(6) 0.0037(5) -0.0051(5) -0.0027(5)
C7B 0.0344(12) 0.0225(10) 0.0150(10) -0.0008(8) 0.0030(8) -0.0015(8)
C8B 0.0247(10) 0.0197(9) 0.0233(10) 0.0054(7) 0.0062(7) 0.0045(7)
C9B 0.0186(10) 0.0185(9) 0.0198(9) 0.0065(7) -0.0012(7) 0.0024(7)
C10B 0.0171(10) 0.0103(8) 0.0147(9) 0.0028(6) -0.0016(7) -0.0030(6)
C11B 0.0201(10) 0.0230(10) 0.0199(9) 0.0014(7) -0.0047(7) 0.0035(7)
C12B 0.0299(12) 0.0321(11) 0.0181(9) 0.0023(8) -0.0071(8) 0.0037(8)
C13B 0.0132(9) 0.0109(8) 0.0161(9) 0.0021(7) -0.0019(6) -0.0015(6)
C14B 0.0107(8) 0.0140(8) 0.0123(8) 0.0017(6) 0.0027(6) 0.0003(6)
O2C 0.0218(8) 0.0128(6) 0.0245(7) 0.0020(5) -0.0053(6) -0.0005(5)
O3C 0.0245(8) 0.0179(7) 0.0205(7) 0.0013(5) -0.0077(5) 0.0038(5)
O4C 0.0209(7) 0.0152(6) 0.0163(6) 0.0006(5) -0.0034(5) 0.0034(5)
C7C 0.0347(12) 0.0240(11) 0.0152(9) 0.0001(8) -0.0011(8) -0.0049(8)
C8C 0.0244(11) 0.0219(10) 0.0261(10) 0.0000(8) 0.0045(8) -0.0004(8)
C9C 0.0207(10) 0.0170(9) 0.0233(9) 0.0032(7) -0.0016(7) 0.0011(7)
C10C 0.0212(10) 0.0124(9) 0.0169(9) -0.0010(7) -0.0033(7) -0.0022(7)
C11C 0.0247(10) 0.0193(9) 0.0168(9) -0.0020(7) -0.0027(7) 0.0042(7)
C12C 0.0317(11) 0.0223(10) 0.0165(9) -0.0009(7) -0.0068(7) 0.0042(8)
C13C 0.0167(10) 0.0158(9) 0.0178(9) 0.0019(7) -0.0027(7) 0.0001(7)
C14C 0.0143(9) 0.0157(9) 0.0171(9) 0.0028(7) 0.0014(7) -0.0005(7)
O2D 0.0194(8) 0.0102(6) 0.0187(6) 0.0009(5) -0.0024(5) -0.0002(5)
O3D 0.0186(7) 0.0122(6) 0.0195(7) 0.0033(5) -0.0030(5) -0.0032(5)
O4D 0.0170(7) 0.0138(6) 0.0176(6) 0.0048(5) -0.0057(5) -0.0022(5)
C7D 0.0396(13) 0.0228(10) 0.0133(9) 0.0007(8) 0.0022(8) 0.0026(9)
C8D 0.0291(11) 0.0264(11) 0.0254(10) 0.0020(8) 0.0071(8) -0.0043(8)
C9D 0.0221(10) 0.0208(10) 0.0192(9) -0.0005(7) 0.0009(7) -0.0069(7)
C10D 0.0177(10) 0.0110(8) 0.0148(9) 0.0036(7) -0.0030(7) 0.0006(7)
C11D 0.0212(10) 0.0177(9) 0.0206(9) 0.0055(7) -0.0041(7) -0.0052(7)
C12D 0.0353(12) 0.0188(10) 0.0183(9) 0.0012(7) -0.0079(8) -0.0050(8)
C13D 0.0132(9) 0.0116(8) 0.0159(9) 0.0013(7) -0.0010(7) -0.0021(6)
C14D 0.0129(9) 0.0120(8) 0.0137(8) 0.0012(6) 0.0032(6) 0.0011(6)

loop_
_atom_type_symbol
_atom_type_description
_atom_type_scat_dispersion_real
_atom_type_scat_dispersion_imag
_atom_type_scat_source
C C 0.0181 0.0091 'International Tables Vol C Tables 4.2.6.8 and 6.1.1.4'
H H 0.0000 0.0000 'International Tables Vol C Tables 4.2.6.8 and 6.1.1.4'
N N 0.0311 0.0180 'International Tables Vol C Tables 4.2.6.8 and 6.1.1.4'
O O 0.0492 0.0322 'International Tables Vol C Tables 4.2.6.8 and 6.1.1.4'

loop_
_geom_angle_atom_site_label_1
_geom_angle_atom_site_label_2
_geom_angle_atom_site_label_3
_geom_angle
C5A N1A C1A 118.50(16)
H2AA N2A H2AB 116(3)
C6A N2A H2AA 118.4(19)
C6A N2A H2AB 124.1(18)
N1A C1A H1A 118.8
N1A C1A C2A 122.35(17)
C2A C1A H1A 118.8
C1A C2A H2AC 120.4
C1A C2A C3A 119.23(17)
C3A C2A H2AC 120.4
C2A C3A H3A 120.7
C2A C3A C4A 118.60(17)
C4A C3A H3A 120.7
C3A C4A C6A 123.73(16)
C5A C4A C3A 118.22(16)
C5A C4A C6A 118.04(15)
N1A C5A C4A 123.07(16)
N1A C5A H5A 118.5
C4A C5A H5A 118.5
O1A C6A N2A 122.35(16)
O1A C6A C4A 119.59(15)
N2A C6A C4A 118.06(16)
C5B N1B C1B 118.70(16)
H2BA N2B H2BB 117(3)
C6B N2B H2BA 118(2)
C6B N2B H2BB 124.7(17)
N1B C1B H1B 118.9
N1B C1B C2B 122.30(17)
C2B C1B H1B 118.9
C1B C2B H2BC 120.5
C1B C2B C3B 119.07(17)
C3B C2B H2BC 120.5
C2B C3B H3B 120.6
C2B C3B C4B 118.70(17)
C4B C3B H3B 120.6
C3B C4B C6B 123.67(16)
C5B C4B C3B 118.31(16)
C5B C4B C6B 118.01(16)
N1B C5B C4B 122.89(16)
N1B C5B H5B 118.6
C4B C5B H5B 118.6
O1B C6B N2B 122.47(16)
O1B C6B C4B 119.85(16)
N2B C6B C4B 117.68(16)
C13A O2A H2A 106.3(18)
C14A O4A H4A 111(2)
C8A C7A H7A 120.1
C12A C7A H7A 120.1
C12A C7A C8A 119.88(19)
C7A C8A H8A 120.0
C9A C8A C7A 119.92(19)
C9A C8A H8A 120.0
C8A C9A H9A 119.8
C8A C9A C10A 120.31(18)
C10A C9A H9A 119.8
C9A C10A C13A 120.62(17)
C11A C10A C9A 119.53(17)
C11A C10A C13A 119.80(17)
C10A C11A H11A 120.0
C12A C11A C10A 120.00(19)
C12A C11A H11A 120.0
C7A C12A C11A 120.35(19)
C7A C12A H12A 119.8
C11A C12A H12A 119.8
O2A C13A C10A 112.54(15)
O2A C13A H13A 107.4
O2A C13A C14A 109.70(15)
C10A C13A H13A 107.4
C10A C13A C14A 112.03(15)
C14A C13A H13A 107.4
O3A C14A O4A 124.59(17)
O3A C14A C13A 122.59(16)
O4A C14A C13A 112.81(15)
C13B O2B H2B 105(2)
C14B O4B H4B 107(2)
C8B C7B H7B 120.2
C12B C7B H7B 120.2
C12B C7B C8B 119.57(18)
C7B C8B H8B 120.0
C7B C8B C9B 119.96(18)
C9B C8B H8B 120.0
C8B C9B H9B 119.8
C10B C9B C8B 120.38(17)
C10B C9B H9B 119.8
C9B C10B C11B 119.36(17)
C9B C10B C13B 121.83(16)
C11B C10B C13B 118.73(17)
C10B C11B H11B 120.0
C12B C11B C10B 120.04(18)
C12B C11B H11B 120.0
C7B C12B C11B 120.66(18)
C7B C12B H12B 119.7
C11B C12B H12B 119.7
O2B C13B C10B 112.41(14)
O2B C13B H13B 106.7
O2B C13B C14B 112.73(14)
C10B C13B H13B 106.7
C10B C13B C14B 111.25(14)
C14B C13B H13B 106.7
O3B C14B O4B 123.58(16)
O3B C14B C13B 121.55(16)
O4B C14B C13B 114.87(15)
C13C O2C H2C 109.3(18)
C14C O4C H4C 110(2)
C8C C7C H7C 120.2
C8C C7C C12C 119.66(19)
C12C C7C H7C 120.2
C7C C8C H8C 119.8
C7C C8C C9C 120.36(19)
C9C C8C H8C 119.8
C8C C9C H9C 120.1
C10C C9C C8C 119.83(18)
C10C C9C H9C 120.1
C9C C10C C13C 120.53(17)
C11C C10C C9C 119.61(18)
C11C C10C C13C 119.84(18)
C10C C11C H11C 119.9
C12C C11C C10C 120.26(19)
C12C C11C H11C 119.9
C7C C12C H12C 119.9
C11C C12C C7C 120.26(19)
C11C C12C H12C 119.9
O2C C13C C10C 112.75(16)
O2C C13C H13C 107.3
O2C C13C C14C 109.42(15)
C10C C13C H13C 107.3
C10C C13C C14C 112.42(15)
C14C C13C H13C 107.3
O3C C14C O4C 124.78(18)
O3C C14C C13C 122.55(17)
O4C C14C C13C 112.64(15)
C13D O2D H2D 107(2)
C14D O4D H4D 109(2)
C8D C7D H7D 120.3
C12D C7D H7D 120.3
C12D C7D C8D 119.44(19)
C7D C8D H8D 119.8
C7D C8D C9D 120.36(19)
C9D C8D H8D 119.8
C8D C9D H9D 119.9
C8D C9D C10D 120.18(18)
C10D C9D H9D 119.9
C9D C10D C11D 119.27(18)
C9D C10D C13D 120.75(16)
C11D C10D C13D 119.97(17)
C10D C11D H11D 119.9
C12D C11D C10D 120.30(18)
C12D C11D H11D 119.9
C7D C12D H12D 119.8
C11D C12D C7D 120.44(18)
C11D C12D H12D 119.8
O2D C13D C10D 113.94(15)
O2D C13D H13D 106.5
O2D C13D C14D 112.60(14)
C10D C13D H13D 106.5
C10D C13D C14D 110.18(15)
C14D C13D H13D 106.5
O3D C14D O4D 124.12(16)
O3D C14D C13D 121.48(16)
O4D C14D C13D 114.40(15)

loop_
_geom_bond_atom_site_label_1
_geom_bond_atom_site_label_2
_geom_bond_distance
O1A C6A 1.253(2)
N1A C1A 1.342(3)
N1A C5A 1.334(2)
N2A H2AA 0.84(3)
N2A H2AB 0.87(3)
N2A C6A 1.321(2)
C1A H1A 0.9500
C1A C2A 1.385(3)
C2A H2AC 0.9500
C2A C3A 1.390(3)
C3A H3A 0.9500
C3A C4A 1.396(3)
C4A C5A 1.393(3)
C4A C6A 1.494(2)
C5A H5A 0.9500
O1B C6B 1.253(2)
N1B C1B 1.342(3)
N1B C5B 1.333(2)
N2B H2BA 0.88(3)
N2B H2BB 0.87(3)
N2B C6B 1.323(2)
C1B H1B 0.9500
C1B C2B 1.387(3)
C2B H2BC 0.9500
C2B C3B 1.389(3)
C3B H3B 0.9500
C3B C4B 1.396(3)
C4B C5B 1.392(3)
C4B C6B 1.493(2)
C5B H5B 0.9500
O2A H2A 0.91(3)
O2A C13A 1.419(2)
O3A C14A 1.210(2)
O4A H4A 0.94(3)
O4A C14A 1.324(2)
C7A H7A 0.9500
C7A C8A 1.390(3)
C7A C12A 1.383(3)
C8A H8A 0.9500
C8A C9A 1.387(3)
C9A H9A 0.9500
C9A C10A 1.392(3)
C10A C11A 1.391(3)
C10A C13A 1.519(3)
C11A H11A 0.9500
C11A C12A 1.389(3)
C12A H12A 0.9500
C13A H13A 1.0000
C13A C14A 1.535(2)
O2B H2B 0.88(3)
O2B C13B 1.418(2)
O3B C14B 1.223(2)
O4B H4B 0.91(3)
O4B C14B 1.310(2)
C7B H7B 0.9500
C7B C8B 1.390(3)
C7B C12B 1.385(3)
C8B H8B 0.9500
C8B C9B 1.393(3)
C9B H9B 0.9500
C9B C10B 1.388(3)
C10B C11B 1.395(3)
C10B C13B 1.517(2)
C11B H11B 0.9500
C11B C12B 1.385(3)
C12B H12B 0.9500
C13B H13B 1.0000
C13B C14B 1.526(2)
O2C H2C 0.85(3)
O2C C13C 1.415(2)
O3C C14C 1.206(2)
O4C H4C 0.93(3)
O4C C14C 1.327(2)
C7C H7C 0.9500
C7C C8C 1.388(3)
C7C C12C 1.388(3)
C8C H8C 0.9500
C8C C9C 1.393(3)
C9C H9C 0.9500
C9C C10C 1.393(3)
C10C C11C 1.392(3)
C10C C13C 1.526(3)
C11C H11C 0.9500
C11C C12C 1.387(3)
C12C H12C 0.9500
C13C H13C 1.0000
C13C C14C 1.536(2)
O2D H2D 0.88(3)
O2D C13D 1.412(2)
O3D C14D 1.221(2)
O4D H4D 0.92(4)
O4D C14D 1.309(2)
C7D H7D 0.9500
C7D C8D 1.388(3)
C7D C12D 1.387(3)
C8D H8D 0.9500
C8D C9D 1.390(3)
C9D H9D 0.9500
C9D C10D 1.390(3)
C10D C11D 1.394(3)
C10D C13D 1.525(2)
C11D H11D 0.9500
C11D C12D 1.384(3)
C12D H12D 0.9500
C13D H13D 1.0000
C13D C14D 1.530(2)

loop_
_geom_hbond_atom_site_label_D
_geom_hbond_atom_site_label_H
_geom_hbond_atom_site_label_A
_geom_hbond_distance_DH
_geom_hbond_distance_HA
_geom_hbond_distance_DA
_geom_hbond_angle_DHA
_geom_hbond_site_symmetry_A
N2A H2AA O3B 0.84(3) 2.09(3) 2.915(2) 168(3) 1_545
N2A H2AB O1B 0.87(3) 2.27(3) 3.022(2) 145(2) 1_655
N2A H2AB O2B 0.87(3) 2.48(3) 2.926(2) 112(2) .
N2B H2BA O3D 0.88(3) 2.05(3) 2.915(2) 169(3) .
N2B H2BB O1A 0.87(3) 2.22(3) 2.998(2) 148(2) 1_565
N2B H2BB O2D 0.87(3) 2.55(3) 2.971(2) 110(2) 1_565
O4A H4A N1B 0.94(3) 1.69(3) 2.627(2) 175(3) 1_655
O2B H2B O3D 0.88(3) 1.98(3) 2.830(2) 164(3) .
O4B H4B O1A 0.91(3) 1.70(3) 2.5789(18) 163(3) 1_565
O2D H2D O3B 0.88(3) 1.98(3) 2.849(2) 169(3) 1_445
O4D H4D O1B 0.92(4) 1.68(4) 2.5773(18) 167(3) .

loop_
_geom_torsion_atom_site_label_1
_geom_torsion_atom_site_label_2
_geom_torsion_atom_site_label_3
_geom_torsion_atom_site_label_4
_geom_torsion
N1A C1A C2A C3A -1.6(3)
C1A N1A C5A C4A -0.1(3)
C1A C2A C3A C4A 0.3(3)
C2A C3A C4A C5A 1.1(2)
C2A C3A C4A C6A 179.73(17)
C3A C4A C5A N1A -1.2(3)
C3A C4A C6A O1A 163.64(16)
C3A C4A C6A N2A -16.9(3)
C5A N1A C1A C2A 1.5(3)
C5A C4A C6A O1A -17.7(2)
C5A C4A C6A N2A 161.76(16)
C6A C4A C5A N1A -179.97(17)
N1B C1B C2B C3B -1.3(3)
C1B N1B C5B C4B 0.0(3)
C1B C2B C3B C4B 0.1(3)
C2B C3B C4B C5B 1.0(2)
C2B C3B C4B C6B 179.94(17)
C3B C4B C5B N1B -1.1(3)
C3B C4B C6B O1B 161.02(17)
C3B C4B C6B N2B -19.3(3)
C5B N1B C1B C2B 1.2(3)
C5B C4B C6B O1B -20.1(2)
C5B C4B C6B N2B 159.58(16)
C6B C4B C5B N1B 179.93(17)
O2A C13A C14A O3A -0.8(3)
O2A C13A C14A O4A -179.79(15)
C7A C8A C9A C10A -1.1(3)
C8A C7A C12A C11A 0.5(3)
C8A C9A C10A C11A 1.3(3)
C8A C9A C10A C13A 178.90(18)
C9A C10A C11A C12A -0.7(3)
C9A C10A C13A O2A -77.2(2)
C9A C10A C13A C14A 47.0(2)
C10A C11A C12A C7A -0.2(3)
C10A C13A C14A O3A -126.49(19)
C10A C13A C14A O4A 54.5(2)
C11A C10A C13A O2A 100.4(2)
C11A C10A C13A C14A -135.43(18)
C12A C7A C8A C9A 0.2(3)
C13A C10A C11A C12A -178.24(18)
O2B C13B C14B O3B -173.30(16)
O2B C13B C14B O4B 6.5(2)
C7B C8B C9B C10B -1.0(3)
C8B C7B C12B C11B 1.2(3)
C8B C9B C10B C11B 1.6(3)
C8B C9B C10B C13B 178.39(17)
C9B C10B C11B C12B -0.7(3)
C9B C10B C13B O2B -89.5(2)
C9B C10B C13B C14B 38.0(2)
C10B C11B C12B C7B -0.7(3)
C10B C13B C14B O3B 59.4(2)
C10B C13B C14B O4B -120.88(17)
C11B C10B C13B O2B 87.4(2)
C11B C10B C13B C14B -145.13(17)
C12B C7B C8B C9B -0.4(3)
C13B C10B C11B C12B -177.62(18)
O2C C13C C14C O3C 1.2(3)
O2C C13C C14C O4C -177.11(16)
C7C C8C C9C C10C 0.9(3)
C8C C7C C12C C11C -0.8(3)
C8C C9C C10C C11C -1.0(3)
C8C C9C C10C C13C 177.36(17)
C9C C10C C11C C12C 0.2(3)
C9C C10C C13C O2C -37.5(3)
C9C C10C C13C C14C 86.8(2)
C10C C11C C12C C7C 0.8(3)
C10C C13C C14C O3C -124.8(2)
C10C C13C C14C O4C 56.8(2)
C11C C10C C13C O2C 140.84(18)
C11C C10C C13C C14C -94.9(2)
C12C C7C C8C C9C 0.0(3)
C13C C10C C11C C12C -178.20(18)
O2D C13D C14D O3D -172.29(16)
O2D C13D C14D O4D 7.2(2)
C7D C8D C9D C10D 0.5(3)
C8D C7D C12D C11D -0.7(3)
C8D C9D C10D C11D -0.3(3)
C8D C9D C10D C13D 179.05(18)
C9D C10D C11D C12D -0.4(3)
C9D C10D C13D O2D -36.3(2)
C9D C10D C13D C14D 91.4(2)
C10D C11D C12D C7D 0.9(3)
C10D C13D C14D O3D 59.3(2)
C10D C13D C14D O4D -121.25(17)
C11D C10D C13D O2D 143.08(17)
C11D C10D C13D C14D -89.2(2)
C12D C7D C8D C9D 0.0(3)
C13D C10D C11D C12D -179.78(17)
